data_2005601
loop_
_publ_author_name
'Wolska, I.'
'Borowiak, T.'
'Boczo\'n, W\/l.'

_publ_section_title
;
 17\b-Isopropylsparteine and 17\b-Isopropyllupanine Perchlorates
;
_journal_issue 11
_journal_name_full 'Acta Crystallographica Section C'
_journal_page_first 2822
_journal_page_last 2826
_journal_paper_doi 10.1107/S0108270196008499
_journal_volume 52
_journal_year 1996
_chemical_formula_iupac 'C18 H34 N2 2+ , 2Cl O4 -'
_chemical_formula_moiety 'C18 H34 N2 (Cl O4 )2'
_chemical_formula_sum 'C18 H34 Cl2 N2 O8'
_chemical_formula_weight 477.37
_chemical_name_systematic
;
 ?
;
_space_group_IT_number 19
_symmetry_cell_setting orthorhombic
_symmetry_space_group_name_Hall 'P 2ac 2ab'
_symmetry_space_group_name_H-M 'P 21 21 21'
_audit_creation_method SHELXL
_cell_angle_alpha 90.00
_cell_angle_beta 90.00
_cell_angle_gamma 90.00
_cell_formula_units_Z 4
_cell_length_a 10.362(2)
_cell_length_b 14.463(2)
_cell_length_c 15.209(2)
_cell_measurement_reflns_used 39
_cell_measurement_temperature 293(2)
_cell_measurement_theta_max 15.89
_cell_measurement_theta_min 6.87
_cell_volume 2279.3(6)
_computing_cell_refinement 'KM-4 Software'
_computing_data_collection 'KM-4 Software (Kuma Diffraction, 1992)'
_computing_data_reduction 'KM-4 Software'
_computing_molecular_graphics 'Stereochemical Workstation (Siemens, 1989)'
_computing_publication_material SHELXL93
_computing_structure_refinement 'SHELXL93 (Sheldrick, 1993)'
_computing_structure_solution 'SHELXS86 (Sheldrick, 1990)'
_diffrn_ambient_temperature 293(2)
_diffrn_measurement_device 'KM-4 four-circle diffractometer'
_diffrn_measurement_method \w/2\q
_diffrn_radiation_monochromator graphite
_diffrn_radiation_source 'fine-focus sealed tube'
_diffrn_radiation_type MoK\a
_diffrn_radiation_wavelength 0.71073
_diffrn_reflns_av_R_equivalents 0.0000
_diffrn_reflns_av_sigmaI/netI 0.0379
_diffrn_reflns_limit_h_max 12
_diffrn_reflns_limit_h_min 0
_diffrn_reflns_limit_k_max 17
_diffrn_reflns_limit_k_min 0
_diffrn_reflns_limit_l_max 18
_diffrn_reflns_limit_l_min 0
_diffrn_reflns_number 2299
_diffrn_reflns_theta_max 25.06
_diffrn_reflns_theta_min 1.94
_diffrn_standards_decay_% 1.5
_diffrn_standards_interval_count 100
_diffrn_standards_number 2
_exptl_absorpt_coefficient_mu 0.331
_exptl_absorpt_correction_type none
_exptl_crystal_colour colourless
_exptl_crystal_density_diffrn 1.391
_exptl_crystal_density_meas ?
_exptl_crystal_description prism
_exptl_crystal_F_000 1016
_exptl_crystal_size_max 0.25
_exptl_crystal_size_mid 0.25
_exptl_crystal_size_min 0.2
_refine_diff_density_max 0.614
_refine_diff_density_min -0.219
_refine_ls_abs_structure_details 'Flack (1983)'
_refine_ls_abs_structure_Flack 0.17(17)
_refine_ls_extinction_method none
_refine_ls_goodness_of_fit_all 1.069
_refine_ls_goodness_of_fit_obs 1.215
_refine_ls_hydrogen_treatment 'H atoms: see text'
_refine_ls_matrix_type full
_refine_ls_number_parameters 279
_refine_ls_number_reflns 1966
_refine_ls_number_restraints 0
_refine_ls_restrained_S_all 1.057
_refine_ls_restrained_S_obs 1.215
_refine_ls_R_factor_all 0.1315
_refine_ls_R_factor_obs 0.0653
_refine_ls_shift/esd_max 0.402
_refine_ls_shift/esd_mean 0.054
_refine_ls_structure_factor_coef Fsqd
_refine_ls_weighting_details 'w = 1/\s^2^(Fo^2^)+(0.1254P)^2^| where P=(Fo^2^+2Fc^2^)/3'
_refine_ls_weighting_scheme calc
_refine_ls_wR_factor_all 0.1837
_refine_ls_wR_factor_obs 0.1534
_reflns_number_observed 1331
_reflns_number_total 2299
_reflns_observed_criterion >2sigma(I)
_cod_data_source_file cf1098.cif
_cod_data_source_block 1
_cod_depositor_comments
;
The following automatic conversions were performed:

'_exptl_crystal_density_meas' value 'not measured' was changed to '?'
- the value is perceived as not measured.

Automatic conversion script
Id: cif_fix_values 3008 2015-01-20 13:52:24Z robertas 

The following automatic conversions were performed:

'_refine_ls_weighting_scheme' value 'calc w =
1/\s^2^(Fo^2^)+(0.1254P)^2^| where P=(Fo^2^+2Fc^2^)/3' was changed to
'calc'. New tag '_refine_ls_weighting_details' was created. The value
of the new tag was set to 'w = 1/\s^2^(Fo^2^)+(0.1254P)^2^| where
P=(Fo^2^+2Fc^2^)/3'.

Automatic conversion script
Id: cif_fix_values 3143 2015-03-26 13:38:13Z robertas 
;
_cod_database_code 2005601

loop_
_symmetry_equiv_pos_as_xyz
'x, y, z'
'-x+1/2, -y, z+1/2'
'-x, y+1/2, -z+1/2'
'x+1/2, -y+1/2, -z'

loop_
_atom_site_aniso_label
_atom_site_aniso_U_11
_atom_site_aniso_U_22
_atom_site_aniso_U_33
_atom_site_aniso_U_12
_atom_site_aniso_U_13
_atom_site_aniso_U_23
Cl1 0.0614(10) 0.1076(14) 0.0551(8) -0.0002(11) -0.0022(9) -0.0075(9)
O1 0.063(4) 0.302(11) 0.099(5) 0.003(5) 0.014(4) -0.032(6)
O2 0.125(5) 0.114(4) 0.053(3) -0.007(4) -0.025(3) 0.005(3)
O3 0.096(4) 0.112(4) 0.082(4) -0.027(4) -0.010(3) -0.030(3)
O4 0.125(6) 0.080(4) 0.119(5) -0.001(3) -0.025(4) 0.016(3)
Cl2 0.0943(14) 0.0740(11) 0.0505(9) -0.0051(10) 0.0005(10) -0.0079(8)
O5 0.184(7) 0.123(5) 0.094(4) -0.008(5) -0.041(5) -0.021(4)
O6 0.152(7) 0.212(8) 0.132(6) -0.005(7) -0.004(6) 0.099(6)
O7 0.136(8) 0.327(15) 0.172(10) 0.048(10) 0.043(8) 0.097(10)
O8 0.356(19) 0.117(6) 0.160(7) -0.002(8) 0.027(10) -0.083(6)
N1 0.069(4) 0.089(4) 0.048(3) -0.032(3) 0.006(3) 0.001(3)
C2 0.141(9) 0.119(8) 0.091(6) -0.081(7) -0.007(7) 0.010(6)
C3 0.181(11) 0.076(6) 0.097(6) -0.067(7) -0.024(8) 0.003(5)
C4 0.173(10) 0.071(5) 0.091(6) -0.037(6) -0.007(7) 0.010(4)
C5 0.129(7) 0.052(4) 0.078(4) -0.011(5) -0.011(5) 0.004(3)
C6 0.088(5) 0.068(4) 0.044(3) -0.021(4) 0.003(4) 0.004(3)
C7 0.056(3) 0.070(4) 0.036(2) -0.008(3) 0.002(3) 0.001(3)
C8 0.066(4) 0.068(4) 0.056(3) -0.001(4) 0.014(4) -0.014(3)
C9 0.050(4) 0.073(4) 0.071(4) 0.000(3) 0.013(4) 0.002(4)
C10 0.052(4) 0.116(7) 0.074(5) -0.008(4) 0.007(4) 0.006(5)
C11 0.054(4) 0.061(4) 0.059(4) -0.006(3) -0.006(3) -0.004(3)
C12 0.060(4) 0.083(5) 0.085(5) 0.004(4) -0.020(4) 0.008(4)
C13 0.098(7) 0.100(6) 0.079(5) -0.003(5) -0.017(5) 0.034(5)
C14 0.078(5) 0.073(4) 0.069(4) 0.007(4) 0.014(4) 0.018(4)
C15 0.070(5) 0.081(5) 0.068(4) 0.003(4) 0.021(4) 0.020(4)
N16 0.056(3) 0.048(3) 0.050(3) 0.001(2) 0.005(3) 0.000(3)
C17 0.057(3) 0.049(3) 0.052(3) 0.009(3) 0.012(3) 0.001(3)
C18 0.051(4) 0.077(5) 0.077(5) 0.007(3) 0.003(4) 0.010(4)
C19 0.077(5) 0.080(5) 0.114(7) 0.033(4) -0.010(5) -0.011(5)
C20 0.073(5) 0.070(5) 0.162(9) -0.005(4) -0.043(6) -0.001(5)

loop_
_atom_site_label
_atom_site_occupancy
_atom_site_fract_x
_atom_site_fract_y
_atom_site_fract_z
_atom_site_U_iso_or_equiv
_atom_site_thermal_displace_type
_atom_site_calc_flag
_atom_site_refinement_flags
_atom_site_type_symbol
Cl1 1 -0.0059(2) -0.37715(15) 0.39793(11) 0.0747(6) Uani d . Cl
O1 1 0.1083(7) -0.3912(8) 0.3517(5) 0.155(4) Uani d . O
O2 1 0.0106(7) -0.3912(4) 0.4900(3) 0.097(2) Uani d . O
O3 1 -0.1025(7) -0.4396(4) 0.3665(4) 0.097(2) Uani d . O
O4 1 -0.0493(7) -0.2834(4) 0.3827(4) 0.108(2) Uani d . O
Cl2 1 0.0961(2) 0.14548(12) 0.65992(10) 0.0729(6) Uani d . Cl
O5 1 0.0193(9) 0.1264(5) 0.5858(4) 0.133(3) Uani d . O
O6 1 0.0832(11) 0.0802(7) 0.7245(6) 0.166(4) Uani d . O
O7 1 0.2185(11) 0.1434(11) 0.6267(7) 0.212(6) Uani d . O
O8 1 0.0601(16) 0.2299(6) 0.6874(6) 0.211(6) Uani d . O
N1 1 0.1841(6) 0.1004(5) 0.4195(4) 0.069(2) Uani d . N
H11 1 0.1425(56) 0.1054(37) 0.4646(40) 0.041(16) Uiso d . H
C2 1 0.2661(12) 0.1848(7) 0.4161(7) 0.117(4) Uani d . C
H2A 1 0.3297(12) 0.1818(7) 0.4628(7) 0.141 Uiso calc R H
H2B 1 0.3119(12) 0.1862(7) 0.3605(7) 0.141 Uiso calc R H
C3 1 0.1907(13) 0.2713(6) 0.4256(7) 0.118(4) Uani d . C
H3A 1 0.2481(13) 0.3239(6) 0.4190(7) 0.142 Uiso calc R H
H3B 1 0.1537(13) 0.2738(6) 0.4841(7) 0.142 Uiso calc R H
C4 1 0.0833(13) 0.2780(6) 0.3580(6) 0.112(3) Uani d . C
H4A 1 0.0311(13) 0.3324(6) 0.3695(6) 0.134 Uiso calc R H
H4B 1 0.1200(13) 0.2840(6) 0.2996(6) 0.134 Uiso calc R H
C5 1 0.0000(11) 0.1923(5) 0.3626(5) 0.086(2) Uani d . C
H5A 1 -0.0650(11) 0.1949(5) 0.3168(5) 0.104 Uiso calc R H
H5B 1 -0.0440(11) 0.1905(5) 0.4188(5) 0.104 Uiso calc R H
C6 1 0.0801(8) 0.1044(5) 0.3515(4) 0.067(2) Uani d . C
H6 1 0.1248(8) 0.1112(5) 0.2951(4) 0.080 Uiso calc R H
C7 1 0.0034(7) 0.0154(4) 0.3443(3) 0.0540(14) Uani d . C
H7 1 -0.0496(7) 0.0211(4) 0.2912(3) 0.065 Uiso calc R H
C8 1 0.0926(7) -0.0666(4) 0.3293(4) 0.063(2) Uani d . C
H8A 1 0.0432(7) -0.1231(4) 0.3225(4) 0.076 Uiso calc R H
H8B 1 0.1444(7) -0.0574(4) 0.2769(4) 0.076 Uiso calc R H
C9 1 0.1778(6) -0.0717(5) 0.4103(5) 0.065(2) Uani d . C
H9 1 0.2351(6) -0.1251(5) 0.4036(5) 0.077 Uiso calc R H
C10 1 0.2626(7) 0.0156(6) 0.4160(6) 0.081(2) Uani d . C
H10A 1 0.3162(7) 0.0121(6) 0.4681(6) 0.097 Uiso calc R H
H10B 1 0.3190(7) 0.0181(6) 0.3651(6) 0.097 Uiso calc R H
C11 1 0.0993(7) -0.0854(4) 0.4951(4) 0.058(2) Uani d . C
H11A 1 0.1159(7) -0.0319(4) 0.5331(4) 0.069 Uiso calc R H
C12 1 0.1357(7) -0.1702(5) 0.5457(5) 0.076(2) Uani d . C
H12A 1 0.2269(7) -0.1675(5) 0.5598(5) 0.091 Uiso calc R H
H12B 1 0.1214(7) -0.2241(5) 0.5091(5) 0.091 Uiso calc R H
C13 1 0.0582(9) -0.1808(7) 0.6312(5) 0.092(3) Uani d . C
H13A 1 0.0813(9) -0.2384(7) 0.6597(5) 0.111 Uiso calc R H
H13B 1 0.0793(9) -0.1305(7) 0.6709(5) 0.111 Uiso calc R H
C14 1 -0.0816(8) -0.1799(5) 0.6126(5) 0.073(2) Uani d . C
H14A 1 -0.1292(8) -0.1807(5) 0.6675(5) 0.088 Uiso calc R H
H14B 1 -0.1046(8) -0.2350(5) 0.5797(5) 0.088 Uiso calc R H
C15 1 -0.1186(8) -0.0953(5) 0.5604(5) 0.073(2) Uani d . C
H15A 1 -0.2101(8) -0.0977(5) 0.5473(5) 0.088 Uiso calc R H
H15B 1 -0.1031(8) -0.0406(5) 0.5959(5) 0.088 Uiso calc R H
N16 1 -0.0442(5) -0.0871(4) 0.4757(4) 0.0513(13) Uani d . N
H161 1 -0.0429(53) -0.1344(41) 0.4490(36) 0.038(16) Uiso d . H
C17 1 -0.0912(6) -0.0055(4) 0.4211(4) 0.0526(14) Uani d . C
H17 1 -0.0905(6) 0.0488(4) 0.4598(4) 0.063 Uiso calc R H
C18 1 -0.2310(7) -0.0194(5) 0.3911(5) 0.068(2) Uani d . C
H18 1 -0.2814(7) -0.0352(5) 0.4435(5) 0.082 Uiso calc R H
C19 1 -0.2891(9) 0.0684(5) 0.3533(7) 0.091(3) Uani d . C
H19A 1 -0.2783(9) 0.1181(5) 0.3945(7) 0.136 Uiso calc R H
H19B 1 -0.3794(9) 0.0589(5) 0.3424(7) 0.136 Uiso calc R H
H19C 1 -0.2465(9) 0.0836(5) 0.2992(7) 0.136 Uiso calc R H
C20 1 -0.2491(9) -0.0971(5) 0.3262(8) 0.102(3) Uani d . C
H20A 1 -0.2127(9) -0.1529(5) 0.3498(8) 0.153 Uiso calc R H
H20B 1 -0.2065(9) -0.0818(5) 0.2721(8) 0.153 Uiso calc R H
H20C 1 -0.3395(9) -0.1060(5) 0.3155(8) 0.153 Uiso calc R H

loop_
_atom_type_symbol
_atom_type_description
_atom_type_scat_dispersion_real
_atom_type_scat_dispersion_imag
_atom_type_scat_source
C C 0.0033 0.0016 'International Tables Vol C Tables 4.2.6.8 and 6.1.1.4'
H H 0.0000 0.0000 'International Tables Vol C Tables 4.2.6.8 and 6.1.1.4'
N N 0.0061 0.0033 'International Tables Vol C Tables 4.2.6.8 and 6.1.1.4'
O O 0.0106 0.0060 'International Tables Vol C Tables 4.2.6.8 and 6.1.1.4'
Cl Cl 0.1484 0.1585 'International Tables Vol C Tables 4.2.6.8 and 6.1.1.4'

loop_
_geom_angle_atom_site_label_1
_geom_angle_atom_site_label_2
_geom_angle_atom_site_label_3
_geom_angle
_geom_angle_publ_flag
O1 Cl1 O2 111.9(5) no
O1 Cl1 O3 109.5(5) no
O2 Cl1 O3 108.8(4) no
O1 Cl1 O4 108.7(6) no
O2 Cl1 O4 109.2(4) no
O3 Cl1 O4 108.7(4) no
O8 Cl2 O7 113.1(10) no
O8 Cl2 O6 112.1(6) no
O7 Cl2 O6 109.9(7) no
O8 Cl2 O5 105.7(7) no
O7 Cl2 O5 103.0(7) no
O6 Cl2 O5 112.6(6) no
C10 N1 C6 113.9(6) yes
C10 N1 C2 111.5(7) yes
C6 N1 C2 110.8(6) yes
C10 N1 H11 113.(4) ?
C6 N1 H11 102.(4) ?
C2 N1 H11 105.(4) ?
C3 C2 N1 112.8(9) no
C3 C2 H2A 109.0(5) ?
N1 C2 H2A 109.0(5) ?
C3 C2 H2B 109.1(6) ?
N1 C2 H2B 109.0(5) ?
H2A C2 H2B 107.8 ?
C2 C3 C4 112.0(8) no
C2 C3 H3A 109.2(5) ?
C4 C3 H3A 109.2(4) ?
C2 C3 H3B 109.2(6) ?
C4 C3 H3B 109.2(6) ?
H3A C3 H3B 107.9 ?
C5 C4 C3 109.5(7) no
C5 C4 H4A 109.7(6) ?
C3 C4 H4A 109.8(6) ?
C5 C4 H4B 109.8(5) ?
C3 C4 H4B 109.8(6) ?
H4A C4 H4B 108.2 ?
C4 C5 C6 111.6(9) no
C4 C5 H5A 109.3(5) ?
C6 C5 H5A 109.3(4) ?
C4 C5 H5B 109.3(5) ?
C6 C5 H5B 109.3(4) ?
H5A C5 H5B 108.0 ?
N1 C6 C7 113.2(5) no
N1 C6 C5 110.4(6) no
C7 C6 C5 115.4(7) no
N1 C6 H6 105.6(4) ?
C7 C6 H6 105.6(3) ?
C5 C6 H6 105.7(4) ?
C6 C7 C8 110.7(6) no
C6 C7 C17 116.2(5) no
C8 C7 C17 110.2(5) no
C6 C7 H7 106.4(3) ?
C8 C7 H7 106.4(3) ?
C17 C7 H7 106.4(3) ?
C9 C8 C7 105.6(5) no
C9 C8 H8A 110.6(4) ?
C7 C8 H8A 110.6(4) ?
C9 C8 H8B 110.6(4) ?
C7 C8 H8B 110.6(3) ?
H8A C8 H8B 108.7 ?
C8 C9 C11 112.3(5) no
C8 C9 C10 109.7(6) no
C11 C9 C10 111.1(6) no
C8 C9 H9 107.9(3) ?
C11 C9 H9 107.8(4) ?
C10 C9 H9 107.9(4) ?
N1 C10 C9 111.7(6) no
N1 C10 H10A 109.3(4) ?
C9 C10 H10A 109.2(4) ?
N1 C10 H10B 109.3(4) ?
C9 C10 H10B 109.3(4) ?
H10A C10 H10B 107.9 ?
C12 C11 N16 109.5(6) no
C12 C11 C9 113.8(6) no
N16 C11 C9 110.9(5) no
C12 C11 H11A 107.5(4) ?
N16 C11 H11A 107.5(3) ?
C9 C11 H11A 107.4(3) ?
C11 C12 C13 112.7(6) no
C11 C12 H12A 109.0(4) ?
C13 C12 H12A 109.1(4) ?
C11 C12 H12B 109.1(4) ?
C13 C12 H12B 109.1(5) ?
H12A C12 H12B 107.8 ?
C14 C13 C12 110.4(7) no
C14 C13 H13A 109.5(4) ?
C12 C13 H13A 109.5(4) ?
C14 C13 H13B 109.6(6) ?
C12 C13 H13B 109.6(5) ?
H13A C13 H13B 108.1 ?
C13 C14 C15 110.9(7) no
C13 C14 H14A 109.4(5) ?
C15 C14 H14A 109.4(4) ?
C13 C14 H14B 109.5(6) ?
C15 C14 H14B 109.5(5) ?
H14A C14 H14B 108.0 ?
N16 C15 C14 112.6(6) no
N16 C15 H15A 109.1(4) ?
C14 C15 H15A 109.1(4) ?
N16 C15 H15B 109.1(4) ?
C14 C15 H15B 109.1(5) ?
H15A C15 H15B 107.8 ?
C15 N16 C11 109.7(5) yes
C15 N16 C17 111.3(5) yes
C11 N16 C17 114.0(5) yes
C15 N16 H161 112.(4) ?
C11 N16 H161 96.(4) ?
C17 N16 H161 113.(4) ?
C18 C17 N16 111.3(5) no
C18 C17 C7 113.4(6) no
N16 C17 C7 111.0(5) no
C18 C17 H17 106.9(3) ?
N16 C17 H17 106.9(3) ?
C7 C17 H17 106.9(3) ?
C19 C18 C20 109.0(7) no
C19 C18 C17 112.2(6) no
C20 C18 C17 114.2(6) no
C19 C18 H18 107.0(5) ?
C20 C18 H18 107.0(5) ?
C17 C18 H18 107.0(4) ?
C18 C19 H19A 109.4(5) ?
C18 C19 H19B 109.5(5) ?
H19A C19 H19B 109.5 ?
C18 C19 H19C 109.6(5) ?
H19A C19 H19C 109.5 ?
H19B C19 H19C 109.5 ?
C18 C20 H20A 109.5(4) ?
C18 C20 H20B 109.5(5) ?
H20A C20 H20B 109.5 ?
C18 C20 H20C 109.5(4) ?
H20A C20 H20C 109.5 ?
H20B C20 H20C 109.5 ?

loop_
_geom_bond_atom_site_label_1
_geom_bond_atom_site_label_2
_geom_bond_distance
_geom_bond_publ_flag
Cl1 O1 1.393(7) no
Cl1 O2 1.425(5) no
Cl1 O3 1.430(6) no
Cl1 O4 1.447(6) no
Cl2 O8 1.343(8) no
Cl2 O7 1.365(10) no
Cl2 O6 1.370(7) no
Cl2 O5 1.408(7) no
N1 C10 1.473(11) yes
N1 C6 1.494(10) yes
N1 C2 1.489(10) yes
N1 H11 0.81(6) ?
C2 C3 1.48(2) no
C2 H2A 0.97 ?
C2 H2B 0.97 ?
C3 C4 1.519(14) no
C3 H3A 0.97 ?
C3 H3B 0.97 ?
C4 C5 1.513(13) no
C4 H4A 0.97 ?
C4 H4B 0.97 ?
C5 C6 1.526(11) no
C5 H5A 0.97 ?
C5 H5B 0.97 ?
C6 C7 1.517(9) no
C6 H6 0.98 ?
C7 C8 1.521(9) no
C7 C17 1.555(8) no
C7 H7 0.98 ?
C8 C9 1.517(10) no
C8 H8A 0.97 ?
C8 H8B 0.97 ?
C9 C11 1.538(9) no
C9 C10 1.540(11) no
C9 H9 0.98 ?
C10 H10A 0.97 ?
C10 H10B 0.97 ?
C11 C12 1.496(10) no
N16 C11 1.517(9) yes
C11 H11A 0.98 ?
C12 C13 1.536(11) no
C12 H12A 0.97 ?
C12 H12B 0.97 ?
C13 C14 1.476(12) no
C13 H13A 0.97 ?
C13 H13B 0.97 ?
C14 C15 1.508(9) no
C14 H14A 0.97 ?
C14 H14B 0.97 ?
N16 C15 1.506(8) yes
C15 H15A 0.97 ?
C15 H15B 0.97 ?
N16 C17 1.523(8) yes
N16 H161 0.80(6) ?
C17 C18 1.532(10) no
C17 H17 0.98 ?
C18 C19 1.518(11) no
C18 C20 1.507(12) no
C18 H18 0.98 ?
C19 H19A 0.96 ?
C19 H19B 0.96 ?
C19 H19C 0.96 ?
C20 H20A 0.96 ?
C20 H20B 0.96 ?
C20 H20C 0.96 ?

loop_
_geom_torsion_atom_site_label_1
_geom_torsion_atom_site_label_2
_geom_torsion_atom_site_label_3
_geom_torsion_atom_site_label_4
_geom_torsion
C10 N1 C2 C3 -176.1(8)
C6 N1 C2 C3 55.8(10)
N1 C2 C3 C4 -55.2(11)
C2 C3 C4 C5 54.1(12)
C3 C4 C5 C6 -55.2(11)
C10 N1 C6 C7 46.3(8)
C2 N1 C6 C7 173.1(7)
C10 N1 C6 C5 177.4(6)
C2 N1 C6 C5 -55.8(9)
C4 C5 C6 N1 57.0(8)
C4 C5 C6 C7 -173.0(6)
N1 C6 C7 C8 -54.1(7)
C5 C6 C7 C8 177.4(5)
N1 C6 C7 C17 72.6(8)
C5 C6 C7 C17 -56.0(8)
C6 C7 C8 C9 62.4(6)
C17 C7 C8 C9 -67.5(6)
C7 C8 C9 C11 59.7(7)
C7 C8 C9 C10 -64.4(7)
C6 N1 C10 C9 -48.0(8)
C2 N1 C10 C9 -174.4(7)
C8 C9 C10 N1 58.5(8)
C11 C9 C10 N1 -66.3(8)
C8 C9 C11 C12 122.1(6)
C10 C9 C11 C12 -114.5(7)
C8 C9 C11 N16 -1.8(7)
C10 C9 C11 N16 121.5(6)
N16 C11 C12 C13 -56.7(8)
C9 C11 C12 C13 178.6(6)
C11 C12 C13 C14 55.7(10)
C12 C13 C14 C15 -53.7(10)
C13 C14 C15 N16 56.7(10)
C14 C15 N16 C11 -57.5(8)
C14 C15 N16 C17 175.4(6)
C12 C11 N16 C15 56.7(7)
C9 C11 N16 C15 -176.9(5)
C12 C11 N16 C17 -177.7(5)
C9 C11 N16 C17 -51.3(7)
C15 N16 C17 C18 -64.7(7)
C11 N16 C17 C18 170.6(5)
C15 N16 C17 C7 168.0(5)
C11 N16 C17 C7 43.3(7)
C6 C7 C17 C18 123.4(6)
C8 C7 C17 C18 -109.7(6)
C6 C7 C17 N16 -110.5(6)
C8 C7 C17 N16 16.5(7)
N16 C17 C18 C19 168.1(6)
C7 C17 C18 C19 -65.9(8)
N16 C17 C18 C20 -67.1(8)
C7 C17 C18 C20 58.9(8)

loop_
_cod_related_entry_id
_cod_related_entry_database
_cod_related_entry_code
1 ChemSpider 21186689
